data_7110323
loop_
_publ_author_name
'Baunemann, Arne'
'Thomas, Reji'
'Becker, Ralf'
'Winter, Manuela'
'Fischer, Roland A.'
'Ehrhart, Peter'
'Waser, Rainer'
'Devi, Anjana'

_publ_section_title
;
 Mononuclear precursor for MOCVD of HfO2 thin filmsElectronic
 supplementary information (ESI) available: TG/DTA, and isothermal
 studies, RBS and AFM data of HfO2 film. See
 http://www.rsc.org/suppdata/cc/b4/b405015k/
;
_journal_issue 14
_journal_name_full 'Chemical Communications'
_journal_page_first 1610
_journal_page_last 1611
_journal_paper_doi 10.1039/b405015k
_journal_year 2004
_chemical_formula_sum 'C22 H40 Hf O8'
_chemical_formula_weight 611.03
_chemical_name_systematic
;
?
;
_space_group_IT_number 15
_symmetry_cell_setting monoclinic
_symmetry_space_group_name_Hall '-C 2yc'
_symmetry_space_group_name_H-M 'C 1 2/c 1'
_atom_sites_solution_hydrogens geom
_atom_sites_solution_primary direct
_atom_sites_solution_secondary difmap
_audit_creation_method SHELXL-97
_cell_angle_alpha 90.00
_cell_angle_beta 97.548(7)
_cell_angle_gamma 90.00
_cell_formula_units_Z 4
_cell_length_a 9.872(3)
_cell_length_b 15.312(4)
_cell_length_c 18.599(4)
_cell_measurement_reflns_used 60
_cell_measurement_temperature 213(2)
_cell_measurement_theta_max 15.0
_cell_measurement_theta_min 10.0
_cell_volume 2787.1(13)
_computing_cell_refinement SMART
_computing_data_collection SMART
_computing_data_reduction SAINT
_computing_molecular_graphics SHELXTL-PLUS
_computing_publication_material SHELXL-97
_computing_structure_refinement 'SHELXL-97 (Sheldrick, 1997)'
_computing_structure_solution 'SHELXS-97 (Sheldrick, 1990)'
_diffrn_ambient_temperature 213(2)
_diffrn_measured_fraction_theta_full 0.992
_diffrn_measured_fraction_theta_max 0.992
_diffrn_measurement_device_type 'Bruke axs CCD 1000'
_diffrn_measurement_method \w-scans
_diffrn_radiation_monochromator graphite
_diffrn_radiation_source 'fine-focus sealed tube'
_diffrn_radiation_type MoK\a
_diffrn_radiation_wavelength 0.71073
_diffrn_reflns_av_R_equivalents 0.1274
_diffrn_reflns_av_sigmaI/netI 0.1312
_diffrn_reflns_limit_h_max 9
_diffrn_reflns_limit_h_min -11
_diffrn_reflns_limit_k_max 18
_diffrn_reflns_limit_k_min -18
_diffrn_reflns_limit_l_max 22
_diffrn_reflns_limit_l_min -19
_diffrn_reflns_number 7901
_diffrn_reflns_theta_full 25.13
_diffrn_reflns_theta_max 25.13
_diffrn_reflns_theta_min 2.21
_exptl_absorpt_coefficient_mu 3.780
_exptl_absorpt_correction_T_max 1.000
_exptl_absorpt_correction_T_min 0.449
_exptl_absorpt_correction_type empirical
_exptl_crystal_colour colourless
_exptl_crystal_density_diffrn 1.456
_exptl_crystal_density_method 'not measured'
_exptl_crystal_description prism
_exptl_crystal_F_000 1232
_exptl_crystal_size_max 0.48
_exptl_crystal_size_mid 0.42
_exptl_crystal_size_min 0.38
_refine_diff_density_max 1.273
_refine_diff_density_min -0.938
_refine_diff_density_rms 0.147
_refine_ls_extinction_method none
_refine_ls_goodness_of_fit_ref 0.891
_refine_ls_hydrogen_treatment mixed
_refine_ls_matrix_type full
_refine_ls_number_parameters 147
_refine_ls_number_reflns 2471
_refine_ls_number_restraints 0
_refine_ls_restrained_S_all 0.891
_refine_ls_R_factor_all 0.0800
_refine_ls_R_factor_gt 0.0481
_refine_ls_shift/su_max 0.082
_refine_ls_shift/su_mean 0.004
_refine_ls_structure_factor_coef Fsqd
_refine_ls_weighting_details 'calc w=1/[\s^2^(Fo^2^)+(0.0000P)^2^+0.0000P] where P=(Fo^2^+2Fc^2^)/3'
_refine_ls_weighting_scheme calc
_refine_ls_wR_factor_gt 0.0864
_refine_ls_wR_factor_ref 0.0954
_reflns_number_gt 1751
_reflns_number_total 2471
_reflns_threshold_expression >2sigma(I)
_cod_data_source_file b405015ksup1.cif
_cod_data_source_block raf40
_cod_original_cell_volume 2787.1(12)
_cod_original_sg_symbol_H-M C2/c
_cod_database_code 7110323

loop_
_symmetry_equiv_pos_as_xyz
'x, y, z'
'-x, y, -z+1/2'
'x+1/2, y+1/2, z'
'-x+1/2, y+1/2, -z+1/2'
'-x, -y, -z'
'x, -y, z-1/2'
'-x+1/2, -y+1/2, -z'
'x+1/2, -y+1/2, z-1/2'

loop_
_atom_site_label
_atom_site_type_symbol
_atom_site_fract_x
_atom_site_fract_y
_atom_site_fract_z
_atom_site_U_iso_or_equiv
_atom_site_adp_type
_atom_site_occupancy
_atom_site_symmetry_multiplicity
_atom_site_calc_flag
_atom_site_refinement_flags
Hf1 Hf 0.5000 0.30020(3) 0.7500 0.03817(19) Uani 1 2 d S
O1 O 0.7000(6) 0.3260(3) 0.7951(3) 0.0477(14) Uani 1 1 d .
C2 C 0.7593(8) 0.3860(6) 0.8388(4) 0.043(2) Uani 1 1 d .
C3 C 0.6943(8) 0.4480(5) 0.8711(4) 0.042(2) Uani 1 1 d .
H3 H 0.7469 0.4864 0.9028 0.050 Uiso 1 1 calc R
C4 C 0.5509(9) 0.4596(5) 0.8605(4) 0.041(2) Uani 1 1 d .
O4 O 0.5063(5) 0.5275(3) 0.8958(3) 0.0448(14) Uani 1 1 d .
C41 C 0.3639(9) 0.5564(6) 0.8881(4) 0.053(2) Uani 1 1 d .
C411 C 0.3708(10) 0.6336(6) 0.9386(4) 0.065(3) Uani 1 1 d .
H41A H 0.4022 0.6145 0.9877 0.097 Uiso 1 1 calc R
H41B H 0.2807 0.6595 0.9368 0.097 Uiso 1 1 calc R
H41C H 0.4339 0.6766 0.9238 0.097 Uiso 1 1 calc R
C413 C 0.2785(9) 0.4834(6) 0.9159(5) 0.072(3) Uani 1 1 d .
H41D H 0.2689 0.4358 0.8811 0.108 Uiso 1 1 calc R
H41E H 0.1888 0.5057 0.9220 0.108 Uiso 1 1 calc R
H41F H 0.3235 0.4622 0.9621 0.108 Uiso 1 1 calc R
C412 C 0.3186(11) 0.5839(7) 0.8115(5) 0.088(4) Uani 1 1 d .
H41G H 0.3852 0.6237 0.7958 0.132 Uiso 1 1 calc R
H41H H 0.2307 0.6128 0.8087 0.132 Uiso 1 1 calc R
H41I H 0.3105 0.5328 0.7803 0.132 Uiso 1 1 calc R
C21 C 0.9148(8) 0.3783(7) 0.8513(5) 0.065(3) Uani 1 1 d .
H21A H 0.9403 0.3193 0.8666 0.098 Uiso 1 1 calc R
H21B H 0.9516 0.4193 0.8886 0.098 Uiso 1 1 calc R
H21C H 0.9513 0.3914 0.8065 0.098 Uiso 1 1 calc R
O5 O 0.4680(5) 0.4112(4) 0.8210(3) 0.0420(13) Uani 1 1 d .
O6 O 0.5538(5) 0.2218(3) 0.6784(3) 0.0499(15) Uani 1 1 d .
C61 C 0.6281(10) 0.1817(9) 0.6296(6) 0.098(4) Uani 1 1 d .
H61 H 0.6460 0.1230 0.6510 0.118 Uiso 1 1 calc R
C611 C 0.5499(11) 0.1625(8) 0.5609(5) 0.089(4) Uani 1 1 d .
H61A H 0.4799 0.1199 0.5676 0.134 Uiso 1 1 calc R
H61B H 0.6097 0.1391 0.5282 0.134 Uiso 1 1 calc R
H61C H 0.5072 0.2156 0.5405 0.134 Uiso 1 1 calc R
C612 C 0.7632(10) 0.2171(7) 0.6306(6) 0.091(4) Uani 1 1 d .
H61D H 0.7589 0.2696 0.6012 0.136 Uiso 1 1 calc R
H61E H 0.8212 0.1743 0.6111 0.136 Uiso 1 1 calc R
H61F H 0.8007 0.2311 0.6800 0.136 Uiso 1 1 calc R

loop_
_atom_site_aniso_label
_atom_site_aniso_U_11
_atom_site_aniso_U_22
_atom_site_aniso_U_33
_atom_site_aniso_U_23
_atom_site_aniso_U_13
_atom_site_aniso_U_12
Hf1 0.0414(3) 0.0333(3) 0.0416(3) 0.000 0.0126(2) 0.000
O1 0.054(4) 0.039(4) 0.053(3) 0.003(3) 0.019(3) 0.011(3)
C2 0.044(5) 0.042(5) 0.042(5) 0.013(4) 0.008(4) -0.002(4)
C3 0.039(5) 0.053(6) 0.034(5) -0.010(4) 0.007(4) -0.013(4)
C4 0.051(6) 0.045(5) 0.029(5) 0.006(4) 0.012(4) -0.007(5)
O4 0.046(4) 0.037(3) 0.054(3) -0.008(3) 0.015(3) -0.005(3)
C41 0.049(6) 0.060(6) 0.051(6) -0.015(4) 0.018(4) 0.007(5)
C411 0.081(7) 0.055(6) 0.065(6) -0.021(5) 0.034(5) -0.005(5)
C413 0.047(6) 0.063(7) 0.110(8) -0.025(6) 0.029(5) -0.013(5)
C412 0.116(10) 0.075(8) 0.073(7) -0.021(6) 0.007(6) 0.037(7)
C21 0.036(6) 0.090(8) 0.070(6) 0.002(5) 0.006(4) -0.003(5)
O5 0.034(3) 0.046(4) 0.046(3) -0.009(3) 0.005(2) -0.001(3)
O6 0.055(4) 0.047(4) 0.051(3) -0.008(3) 0.021(3) 0.000(3)
C61 0.053(7) 0.163(12) 0.083(8) -0.067(8) 0.025(6) -0.002(7)
C611 0.078(8) 0.126(10) 0.065(7) -0.026(6) 0.010(6) 0.000(7)
C612 0.053(7) 0.106(10) 0.120(9) -0.028(7) 0.038(6) 0.003(6)

loop_
_atom_type_symbol
_atom_type_description
_atom_type_scat_dispersion_real
_atom_type_scat_dispersion_imag
_atom_type_scat_source
C C 0.0033 0.0016 'International Tables Vol C Tables 4.2.6.8 and 6.1.1.4'
H H 0.0000 0.0000 'International Tables Vol C Tables 4.2.6.8 and 6.1.1.4'
O O 0.0106 0.0060 'International Tables Vol C Tables 4.2.6.8 and 6.1.1.4'
Hf Hf -0.5830 6.1852 'International Tables Vol C Tables 4.2.6.8 and 6.1.1.4'

loop_
_geom_angle_atom_site_label_1
_geom_angle_atom_site_label_2
_geom_angle_atom_site_label_3
_geom_angle
_geom_angle_site_symmetry_1
_geom_angle_site_symmetry_3
O6 Hf1 O6 102.6(3) . 2_656
O6 Hf1 O1 100.0(2) . 2_656
O6 Hf1 O1 93.7(2) 2_656 2_656
O6 Hf1 O1 93.7(2) . .
O6 Hf1 O1 100.0(2) 2_656 .
O1 Hf1 O1 158.1(3) 2_656 .
O6 Hf1 O5 89.5(2) . 2_656
O6 Hf1 O5 166.97(19) 2_656 2_656
O1 Hf1 O5 79.31(18) 2_656 2_656
O1 Hf1 O5 83.81(19) . 2_656
O6 Hf1 O5 167.0(2) . .
O6 Hf1 O5 89.5(2) 2_656 .
O1 Hf1 O5 83.81(19) 2_656 .
O1 Hf1 O5 79.31(18) . .
O5 Hf1 O5 78.9(3) 2_656 .
C2 O1 Hf1 134.9(5) . .
O1 C2 C3 125.1(8) . .
O1 C2 C21 113.5(7) . .
C3 C2 C21 121.4(8) . .
C2 C3 C4 124.0(8) . .
C2 C3 H3 118.0 . .
C4 C3 H3 118.0 . .
O5 C4 O4 120.8(7) . .
O5 C4 C3 124.5(7) . .
O4 C4 C3 114.7(7) . .
C4 O4 C41 124.3(6) . .
O4 C41 C412 109.9(6) . .
O4 C41 C411 102.3(7) . .
C412 C41 C411 110.9(8) . .
O4 C41 C413 108.1(7) . .
C412 C41 C413 114.6(8) . .
C411 C41 C413 110.2(6) . .
C41 C411 H41A 109.5 . .
C41 C411 H41B 109.5 . .
H41A C411 H41B 109.5 . .
C41 C411 H41C 109.5 . .
H41A C411 H41C 109.5 . .
H41B C411 H41C 109.5 . .
C41 C413 H41D 109.5 . .
C41 C413 H41E 109.5 . .
H41D C413 H41E 109.5 . .
C41 C413 H41F 109.5 . .
H41D C413 H41F 109.5 . .
H41E C413 H41F 109.5 . .
C41 C412 H41G 109.5 . .
C41 C412 H41H 109.5 . .
H41G C412 H41H 109.5 . .
C41 C412 H41I 109.5 . .
H41G C412 H41I 109.5 . .
H41H C412 H41I 109.5 . .
C2 C21 H21A 109.5 . .
C2 C21 H21B 109.5 . .
H21A C21 H21B 109.5 . .
C2 C21 H21C 109.5 . .
H21A C21 H21C 109.5 . .
H21B C21 H21C 109.5 . .
C4 O5 Hf1 132.0(5) . .
C61 O6 Hf1 162.2(6) . .
O6 C61 C611 114.0(9) . .
O6 C61 C612 113.3(8) . .
C611 C61 C612 118.6(10) . .
O6 C61 H61 102.7 . .
C611 C61 H61 102.7 . .
C612 C61 H61 102.7 . .
C61 C611 H61A 109.4 . .
C61 C611 H61B 109.5 . .
H61A C611 H61B 109.5 . .
C61 C611 H61C 109.5 . .
H61A C611 H61C 109.5 . .
H61B C611 H61C 109.5 . .
C61 C612 H61D 109.5 . .
C61 C612 H61E 109.4 . .
H61D C612 H61E 109.5 . .
C61 C612 H61F 109.5 . .
H61D C612 H61F 109.5 . .
H61E C612 H61F 109.5 . .

loop_
_geom_bond_atom_site_label_1
_geom_bond_atom_site_label_2
_geom_bond_distance
_geom_bond_site_symmetry_2
Hf1 O6 1.919(5) .
Hf1 O6 1.919(5) 2_656
Hf1 O1 2.079(6) 2_656
Hf1 O1 2.079(6) .
Hf1 O5 2.200(5) 2_656
Hf1 O5 2.200(5) .
O1 C2 1.312(9) .
C2 C3 1.333(10) .
C2 C21 1.526(11) .
C3 C4 1.414(10) .
C3 H3 0.9400 .
C4 O5 1.266(9) .
C4 O4 1.335(9) .
O4 C41 1.462(9) .
C41 C412 1.497(11) .
C41 C411 1.505(11) .
C41 C413 1.531(12) .
C411 H41A 0.9700 .
C411 H41B 0.9700 .
C411 H41C 0.9700 .
C413 H41D 0.9700 .
C413 H41E 0.9700 .
C413 H41F 0.9700 .
C412 H41G 0.9700 .
C412 H41H 0.9700 .
C412 H41I 0.9700 .
C21 H21A 0.9700 .
C21 H21B 0.9700 .
C21 H21C 0.9700 .
O6 C61 1.384(10) .
C61 C611 1.433(13) .
C61 C612 1.438(13) .
C61 H61 0.9900 .
C611 H61A 0.9700 .
C611 H61B 0.9700 .
C611 H61C 0.9700 .
C612 H61D 0.9700 .
C612 H61E 0.9700 .
C612 H61F 0.9700 .

loop_
_geom_torsion_atom_site_label_1
_geom_torsion_atom_site_label_2
_geom_torsion_atom_site_label_3
_geom_torsion_atom_site_label_4
_geom_torsion
_geom_torsion_site_symmetry_1
O6 Hf1 O1 C2 164.2(6) .
O6 Hf1 O1 C2 -92.3(7) 2_656
O1 Hf1 O1 C2 35.5(6) 2_656
O5 Hf1 O1 C2 75.1(6) 2_656
O5 Hf1 O1 C2 -4.7(6) .
Hf1 O1 C2 C3 5.0(12) .
Hf1 O1 C2 C21 -175.9(5) .
O1 C2 C3 C4 -2.4(12) .
C21 C2 C3 C4 178.6(7) .
C2 C3 C4 O5 2.1(12) .
C2 C3 C4 O4 -177.7(7) .
O5 C4 O4 C41 -5.2(10) .
C3 C4 O4 C41 174.6(6) .
C4 O4 C41 C412 -61.9(9) .
C4 O4 C41 C411 -179.8(6) .
C4 O4 C41 C413 63.9(9) .
O4 C4 O5 Hf1 175.7(4) .
C3 C4 O5 Hf1 -4.0(11) .
O6 Hf1 O5 C4 -54.0(12) .
O6 Hf1 O5 C4 104.5(6) 2_656
O1 Hf1 O5 C4 -161.8(6) 2_656
O1 Hf1 O5 C4 4.2(6) .
O5 Hf1 O5 C4 -81.5(6) 2_656
O6 Hf1 O6 C61 -130(2) 2_656
O1 Hf1 O6 C61 134(2) 2_656
O1 Hf1 O6 C61 -28(2) .
O5 Hf1 O6 C61 55(2) 2_656
O5 Hf1 O6 C61 28(3) .
Hf1 O6 C61 C611 -133.9(18) .
Hf1 O6 C61 C612 6(3) .
